data_7049028
loop_
_publ_author_name
'Deng, Yi-Fei'
'Yao, Binling'
'Zhan, Peng-Zhi'
'Gan, Dexuan'
'Zhang, Yuan-Zhu'
'Dunbar, Kim R.'

_publ_section_title
;
 Synthesis and magnetic studies of pentagonal bipyramidal metal complexes
 of Fe, Co and Ni.
;
_journal_issue 10
_journal_name_full 'Dalton transactions (Cambridge, England : 2003)'
_journal_page_first 3243
_journal_page_last 3248
_journal_paper_doi 10.1039/c8dt05074k
_journal_volume 48
_journal_year 2019
_chemical_formula_moiety 'C19 H27 Fe N5 O2, 2(C24 H20 B)'
_chemical_formula_sum 'C67 H67 B2 Fe N5 O2'
_chemical_formula_weight 1051.72
_space_group_crystal_system orthorhombic
_space_group_IT_number 60
_space_group_name_Hall '-P 2n 2ab'
_space_group_name_H-M_alt 'P b c n'
_symmetry_space_group_name_Hall '-P 2n 2ab'
_symmetry_space_group_name_H-M 'P b c n'
_atom_sites_solution_hydrogens geom
_atom_sites_solution_primary iterative
_audit_creation_date 2019-01-16
_audit_creation_method
;
Olex2 1.2
(compiled 2018.05.29 svn.r3508 for OlexSys, GUI svn.r5506)
;
_audit_update_record
;
2019-01-18 deposited with the CCDC.    2019-02-13 downloaded from the CCDC.
;
_cell_angle_alpha 90
_cell_angle_beta 90
_cell_angle_gamma 90
_cell_formula_units_Z 4
_cell_length_a 16.397(3)
_cell_length_b 19.194(4)
_cell_length_c 17.667(4)
_cell_measurement_reflns_used 7457
_cell_measurement_temperature 110(2)
_cell_measurement_theta_max 27.28
_cell_measurement_theta_min 2.31
_cell_volume 5560(2)
_computing_cell_refinement 'Bruker SAINT'
_computing_data_collection 'Bruker APEX2'
_computing_data_reduction 'Bruker SAINT'
_computing_molecular_graphics 'Olex2 (Dolomanov et al., 2009)'
_computing_publication_material 'Olex2 (Dolomanov et al., 2009)'
_computing_structure_refinement 'ShelXL (Sheldrick, 2015)'
_computing_structure_solution 'olex2.solve (Bourhis et al., 2015)'
_diffrn_ambient_temperature 110.15
_diffrn_measured_fraction_theta_full 0.996
_diffrn_measured_fraction_theta_max 0.996
_diffrn_measurement_device_type 'Bruker APEX-II CCD'
_diffrn_measurement_method '\f and \w scans'
_diffrn_radiation_type MoK\a
_diffrn_radiation_wavelength 0.71073
_diffrn_reflns_av_R_equivalents 0.0773
_diffrn_reflns_av_unetI/netI 0.0415
_diffrn_reflns_Laue_measured_fraction_full 0.996
_diffrn_reflns_Laue_measured_fraction_max 0.996
_diffrn_reflns_limit_h_max 19
_diffrn_reflns_limit_h_min -19
_diffrn_reflns_limit_k_max 22
_diffrn_reflns_limit_k_min -22
_diffrn_reflns_limit_l_max 21
_diffrn_reflns_limit_l_min -21
_diffrn_reflns_number 50465
_diffrn_reflns_point_group_measured_fraction_full 0.996
_diffrn_reflns_point_group_measured_fraction_max 0.996
_diffrn_reflns_theta_full 24.998
_diffrn_reflns_theta_max 24.998
_diffrn_reflns_theta_min 3.418
_diffrn_standards_number 0
_exptl_absorpt_coefficient_mu 0.322
_exptl_absorpt_correction_T_max 0.7456
_exptl_absorpt_correction_T_min 0.6943
_exptl_absorpt_correction_type multi-scan
_exptl_absorpt_process_details
;
SADABS-2012/1 (Bruker,2012) was used for absorption correction.
wR2(int) was 0.0673 before and 0.0602 after correction.
The Ratio of minimum to maximum transmission is 0.9312.
The \l/2 correction factor is 0.0015.
;
_exptl_crystal_colour purple
_exptl_crystal_density_diffrn 1.256
_exptl_crystal_description block
_exptl_crystal_F_000 2224
_exptl_crystal_size_max 0.38
_exptl_crystal_size_mid 0.36
_exptl_crystal_size_min 0.29
_refine_diff_density_max 0.933
_refine_diff_density_min -0.354
_refine_diff_density_rms 0.064
_refine_ls_extinction_method none
_refine_ls_goodness_of_fit_ref 1.039
_refine_ls_hydrogen_treatment constr
_refine_ls_matrix_type full
_refine_ls_number_parameters 350
_refine_ls_number_reflns 4878
_refine_ls_number_restraints 0
_refine_ls_restrained_S_all 1.039
_refine_ls_R_factor_all 0.0812
_refine_ls_R_factor_gt 0.0571
_refine_ls_shift/su_max 0.000
_refine_ls_shift/su_mean 0.000
_refine_ls_structure_factor_coef Fsqd
_refine_ls_weighting_details 'w=1/[\s^2^(Fo^2^)+(0.0627P)^2^+8.1269P] where P=(Fo^2^+2Fc^2^)/3'
_refine_ls_weighting_scheme calc
_refine_ls_wR_factor_gt 0.1312
_refine_ls_wR_factor_ref 0.1491
_reflns_Friedel_coverage 0.000
_reflns_number_gt 3664
_reflns_number_total 4878
_reflns_threshold_expression 'I > 2\s(I)'
_cod_data_source_file c8dt05074k2.cif
_cod_data_source_block 3
_cod_depositor_comments 'Adding full bibliography for 7049028--7049030.cif.'
_cod_database_code 7049028
_shelx_shelxl_version_number 2017/1
_shelx_space_group_comment
;
The symmetry employed for this shelxl refinement is uniquely defined
by the following loop, which should always be used as a source of
symmetry information in preference to the above space-group names.
They are only intended as comments.
;
_shelx_estimated_absorpt_t_max 0.912
_shelx_estimated_absorpt_t_min 0.887
_olex2_refinement_description
;
1. Fixed Uiso
 At 1.2 times of:
  All C(H) groups, All C(H,H) groups
 At 1.5 times of:
  All C(H,H,H) groups
2.a Secondary CH2 refined with riding coordinates:
 C6(H6A,H6B), C7(H7A,H7B), C8(H8A,H8B)
2.b Me refined with riding coordinates:
 C5(H5A,H5B,H5C)
2.c Aromatic/amide H refined with riding coordinates:
 C2(H2), C3(H3), C12(H12), C13(H13), C14(H14), C15(H15), C16(H16), C18(H18),
 C19(H19), C20(H20), C21(H21), C22(H22), C24(H24), C25(H25), C26(H26), C27(H27),
  C28(H28), C30(H30), C31(H31), C32(H32), C33(H33), C34(H34)
2.d Idealised Me refined as rotating group:
 C10(H10A,H10B,H10C)
;
_olex2_submission_special_instructions 'No special instructions were received'

loop_
_space_group_symop_operation_xyz
'x, y, z'
'-x+1/2, -y+1/2, z+1/2'
'-x, y, -z+1/2'
'x+1/2, -y+1/2, -z'
'-x, -y, -z'
'x-1/2, y-1/2, -z-1/2'
'x, -y, z-1/2'
'-x-1/2, y-1/2, z'

loop_
_atom_site_label
_atom_site_type_symbol
_atom_site_fract_x
_atom_site_fract_y
_atom_site_fract_z
_atom_site_U_iso_or_equiv
_atom_site_adp_type
_atom_site_occupancy
_atom_site_site_symmetry_order
_atom_site_calc_flag
_atom_site_refinement_flags_posn
_atom_site_refinement_flags_adp
_atom_site_refinement_flags_occupancy
Fe1 Fe 0.500000 0.30752(3) 0.250000 0.02074(18) Uani 1 2 d S T P
B1 B 0.2722(2) 0.05864(17) 0.0673(2) 0.0264(8) Uani 1 1 d . . .
N1 N 0.500000 0.19702(17) 0.250000 0.0312(9) Uani 1 2 d S T P
N2 N 0.56718(16) 0.27443(14) 0.15008(14) 0.0311(6) Uani 1 1 d . . .
N3 N 0.38850(16) 0.31515(13) 0.18488(15) 0.0285(6) Uani 1 1 d . . .
C1 C 0.5389(2) 0.16277(16) 0.1938(2) 0.0360(8) Uani 1 1 d . . .
C2 C 0.5400(2) 0.09004(18) 0.1927(2) 0.0483(10) Uani 1 1 d . . .
H2 H 0.567446 0.065199 0.153819 0.058 Uiso 1 1 calc R . .
C3 C 0.500000 0.0557(3) 0.250000 0.0482(14) Uani 1 2 d S T P
H3 H 0.499999 0.006222 0.250001 0.058 Uiso 1 2 calc RS T P
C4 C 0.5761(2) 0.20890(17) 0.13815(19) 0.0349(8) Uani 1 1 d . . .
C5 C 0.6186(3) 0.1781(2) 0.0698(2) 0.0557(11) Uani 1 1 d . . .
H5A H 0.617733 0.127106 0.073304 0.084 Uiso 1 1 calc R . .
H5B H 0.590219 0.192752 0.023638 0.084 Uiso 1 1 calc R . .
H5C H 0.675173 0.194351 0.068198 0.084 Uiso 1 1 calc R . .
C6 C 0.5965(2) 0.32676(17) 0.09722(18) 0.0335(8) Uani 1 1 d . . .
H6A H 0.556158 0.334014 0.056248 0.040 Uiso 1 1 calc R . .
H6B H 0.648615 0.311659 0.074240 0.040 Uiso 1 1 calc R . .
C7 C 0.6084(2) 0.39281(18) 0.14111(18) 0.0341(8) Uani 1 1 d . . .
H7A H 0.655721 0.388104 0.175569 0.041 Uiso 1 1 calc R . .
H7B H 0.619036 0.432058 0.106106 0.041 Uiso 1 1 calc R . .
C8 C 0.5390(2) 0.46737(16) 0.2272(2) 0.0389(9) Uani 1 1 d . . .
H8A H 0.541615 0.508929 0.194126 0.047 Uiso 1 1 calc R . .
H8B H 0.587069 0.467373 0.261067 0.047 Uiso 1 1 calc R . .
C9 C 0.3362(2) 0.31493(16) 0.14315(18) 0.0287(7) Uani 1 1 d . . .
C10 C 0.2692(2) 0.31356(18) 0.08903(18) 0.0344(8) Uani 1 1 d . . .
H10A H 0.289632 0.326342 0.038774 0.052 Uiso 1 1 calc GR . .
H10B H 0.227163 0.346810 0.104723 0.052 Uiso 1 1 calc GR . .
H10C H 0.245889 0.266591 0.087179 0.052 Uiso 1 1 calc GR . .
C11 C 0.22214(19) 0.10891(15) 0.12586(16) 0.0264(7) Uani 1 1 d . . .
C12 C 0.2549(2) 0.13303(16) 0.19426(17) 0.0328(8) Uani 1 1 d . . .
H12 H 0.306356 0.115400 0.210016 0.039 Uiso 1 1 calc R . .
C13 C 0.2160(2) 0.18137(17) 0.24006(18) 0.0387(9) Uani 1 1 d . . .
H13 H 0.240780 0.195779 0.286085 0.046 Uiso 1 1 calc R . .
C14 C 0.1417(2) 0.20856(19) 0.2191(2) 0.0415(9) Uani 1 1 d . . .
H14 H 0.114618 0.241583 0.250318 0.050 Uiso 1 1 calc R . .
C15 C 0.1075(2) 0.18676(18) 0.1518(2) 0.0408(9) Uani 1 1 d . . .
H15 H 0.056280 0.205021 0.136303 0.049 Uiso 1 1 calc R . .
C16 C 0.1471(2) 0.13852(17) 0.10687(18) 0.0326(8) Uani 1 1 d . . .
H16 H 0.122036 0.124826 0.060730 0.039 Uiso 1 1 calc R . .
C17 C 0.2129(2) 0.00659(15) 0.01841(18) 0.0304(8) Uani 1 1 d . . .
C18 C 0.2394(2) -0.02402(16) -0.0488(2) 0.0394(9) Uani 1 1 d . . .
H18 H 0.292992 -0.014228 -0.066187 0.047 Uiso 1 1 calc R . .
C19 C 0.1904(3) -0.06832(18) -0.0913(2) 0.0573(13) Uani 1 1 d . . .
H19 H 0.210388 -0.087296 -0.137414 0.069 Uiso 1 1 calc R . .
C20 C 0.1127(3) -0.08482(19) -0.0668(3) 0.0660(15) Uani 1 1 d . . .
H20 H 0.078550 -0.114338 -0.096125 0.079 Uiso 1 1 calc R . .
C21 C 0.0859(3) -0.0579(2) 0.0003(3) 0.0615(13) Uani 1 1 d . . .
H21 H 0.033129 -0.069681 0.018328 0.074 Uiso 1 1 calc R . .
C22 C 0.1351(2) -0.01353(17) 0.0425(2) 0.0432(9) Uani 1 1 d . . .
H22 H 0.115209 0.003743 0.089392 0.052 Uiso 1 1 calc R . .
C23 C 0.3359(2) 0.00496(15) 0.10909(18) 0.0302(8) Uani 1 1 d . . .
C24 C 0.3164(2) -0.02830(17) 0.1774(2) 0.0403(9) Uani 1 1 d . . .
H24 H 0.269180 -0.014272 0.204541 0.048 Uiso 1 1 calc R . .
C25 C 0.3656(3) -0.08213(19) 0.2066(2) 0.0534(11) Uani 1 1 d . . .
H25 H 0.351589 -0.103671 0.253195 0.064 Uiso 1 1 calc R . .
C26 C 0.4342(3) -0.10376(18) 0.1678(2) 0.0487(11) Uani 1 1 d . . .
H26 H 0.466288 -0.141062 0.186754 0.058 Uiso 1 1 calc R . .
C27 C 0.4554(2) -0.07145(17) 0.1023(2) 0.0444(10) Uani 1 1 d . . .
H27 H 0.503127 -0.085568 0.075921 0.053 Uiso 1 1 calc R . .
C28 C 0.4073(2) -0.01749(16) 0.07385(19) 0.0348(8) Uani 1 1 d . . .
H28 H 0.423968 0.004915 0.028457 0.042 Uiso 1 1 calc R . .
C29 C 0.32111(17) 0.11438(14) 0.01339(16) 0.0229(7) Uani 1 1 d . . .
C30 C 0.30010(19) 0.12994(16) -0.06130(18) 0.0296(7) Uani 1 1 d . . .
H30 H 0.259511 0.102256 -0.085129 0.035 Uiso 1 1 calc R . .
C31 C 0.3350(2) 0.18329(17) -0.1025(2) 0.0344(8) Uani 1 1 d . . .
H31 H 0.317647 0.191811 -0.152929 0.041 Uiso 1 1 calc R . .
C32 C 0.3945(2) 0.22391(17) -0.0709(2) 0.0353(8) Uani 1 1 d . . .
H32 H 0.418860 0.260667 -0.098923 0.042 Uiso 1 1 calc R . .
C33 C 0.4181(2) 0.21031(17) 0.0024(2) 0.0408(9) Uani 1 1 d . . .
H33 H 0.459306 0.238038 0.025348 0.049 Uiso 1 1 calc R . .
C34 C 0.3827(2) 0.15675(17) 0.04303(19) 0.0341(8) Uani 1 1 d . . .
H34 H 0.400877 0.148360 0.093253 0.041 Uiso 1 1 calc R . .
O1 O 0.53660(13) 0.40559(11) 0.18333(12) 0.0328(5) Uani 1 1 d . . .

loop_
_atom_site_aniso_label
_atom_site_aniso_U_11
_atom_site_aniso_U_22
_atom_site_aniso_U_33
_atom_site_aniso_U_23
_atom_site_aniso_U_13
_atom_site_aniso_U_12
Fe1 0.0219(3) 0.0222(3) 0.0182(3) 0.000 -0.0011(3) 0.000
B1 0.031(2) 0.0221(17) 0.0264(19) 0.0039(14) -0.0098(15) 0.0002(15)
N1 0.039(2) 0.0177(18) 0.037(2) 0.000 -0.0163(19) 0.000
N2 0.0288(15) 0.0404(16) 0.0242(14) 0.0004(12) -0.0025(12) 0.0027(12)
N3 0.0265(15) 0.0316(15) 0.0276(14) 0.0045(11) -0.0056(12) -0.0016(11)
C1 0.041(2) 0.0228(16) 0.044(2) -0.0044(15) -0.0262(17) 0.0074(15)
C2 0.057(3) 0.032(2) 0.056(2) -0.0097(18) -0.026(2) 0.0046(18)
C3 0.058(4) 0.021(2) 0.066(4) 0.000 -0.028(3) 0.000
C4 0.0314(19) 0.0353(19) 0.0382(19) -0.0146(15) -0.0102(15) 0.0145(15)
C5 0.069(3) 0.052(2) 0.046(2) -0.0189(19) 0.007(2) 0.019(2)
C6 0.0325(18) 0.0415(19) 0.0266(17) 0.0018(15) 0.0101(14) 0.0003(15)
C7 0.0319(19) 0.043(2) 0.0271(17) 0.0016(15) 0.0109(14) 0.0036(15)
C8 0.048(2) 0.0216(16) 0.047(2) -0.0022(15) 0.0187(18) -0.0066(15)
C9 0.0304(18) 0.0286(17) 0.0271(17) 0.0050(13) 0.0031(15) -0.0003(14)
C10 0.0309(19) 0.041(2) 0.0310(18) 0.0034(15) -0.0085(14) -0.0033(15)
C11 0.0346(18) 0.0232(15) 0.0215(15) 0.0090(13) -0.0045(13) -0.0044(13)
C12 0.0398(19) 0.0281(17) 0.0306(17) 0.0035(14) -0.0100(15) 0.0014(15)
C13 0.057(2) 0.0345(19) 0.0241(18) 0.0005(15) -0.0094(16) -0.0002(17)
C14 0.055(2) 0.040(2) 0.0293(18) -0.0008(16) 0.0055(18) 0.0037(18)
C15 0.038(2) 0.046(2) 0.038(2) 0.0011(17) -0.0025(16) 0.0101(17)
C16 0.0358(19) 0.0370(18) 0.0250(17) 0.0014(14) -0.0071(14) -0.0001(15)
C17 0.0392(19) 0.0168(15) 0.0352(19) 0.0075(14) -0.0167(15) 0.0019(14)
C18 0.049(2) 0.0225(16) 0.046(2) -0.0051(15) -0.0229(18) 0.0107(15)
C19 0.086(3) 0.0254(19) 0.060(3) -0.0142(18) -0.044(2) 0.020(2)
C20 0.074(3) 0.0183(18) 0.105(4) 0.005(2) -0.062(3) -0.006(2)
C21 0.058(3) 0.032(2) 0.095(4) 0.023(2) -0.039(3) -0.0190(19)
C22 0.046(2) 0.0306(19) 0.054(2) 0.0164(17) -0.0170(18) -0.0123(17)
C23 0.0400(19) 0.0181(15) 0.0326(18) -0.0005(13) -0.0196(15) -0.0031(14)
C24 0.051(2) 0.0288(18) 0.041(2) 0.0072(16) -0.0165(17) -0.0047(16)
C25 0.079(3) 0.0299(19) 0.051(2) 0.0167(18) -0.028(2) -0.010(2)
C26 0.062(3) 0.0241(18) 0.060(3) -0.0013(18) -0.034(2) 0.0053(18)
C27 0.058(2) 0.0252(18) 0.050(2) -0.0075(17) -0.0269(19) 0.0119(17)
C28 0.044(2) 0.0241(16) 0.0360(19) -0.0042(14) -0.0170(16) 0.0074(15)
C29 0.0217(16) 0.0196(15) 0.0273(16) -0.0048(12) -0.0026(13) 0.0082(12)
C30 0.0267(17) 0.0304(17) 0.0316(18) 0.0030(14) -0.0073(14) 0.0016(14)
C31 0.0359(19) 0.0335(18) 0.0337(18) 0.0086(15) -0.0013(15) 0.0074(15)
C32 0.036(2) 0.0230(16) 0.047(2) 0.0031(15) 0.0078(16) 0.0002(15)
C33 0.042(2) 0.0282(18) 0.053(2) -0.0062(16) -0.0048(18) -0.0097(16)
C34 0.042(2) 0.0298(17) 0.0306(18) -0.0028(14) -0.0079(15) -0.0012(15)
O1 0.0335(13) 0.0268(11) 0.0381(13) -0.0024(10) 0.0103(11) -0.0012(10)

loop_
_atom_type_symbol
_atom_type_description
_atom_type_scat_dispersion_real
_atom_type_scat_dispersion_imag
_atom_type_scat_source
C C 0.0033 0.0016 'International Tables Vol C Tables 4.2.6.8 and 6.1.1.4'
H H 0.0000 0.0000 'International Tables Vol C Tables 4.2.6.8 and 6.1.1.4'
B B 0.0013 0.0007 'International Tables Vol C Tables 4.2.6.8 and 6.1.1.4'
N N 0.0061 0.0033 'International Tables Vol C Tables 4.2.6.8 and 6.1.1.4'
O O 0.0106 0.0060 'International Tables Vol C Tables 4.2.6.8 and 6.1.1.4'
Fe Fe 0.3463 0.8444 'International Tables Vol C Tables 4.2.6.8 and 6.1.1.4'

loop_
_geom_angle_atom_site_label_1
_geom_angle_atom_site_label_2
_geom_angle_atom_site_label_3
_geom_angle
_geom_angle_site_symmetry_1
_geom_angle_site_symmetry_3
N1 Fe1 N2 73.03(7) . 3_655
N1 Fe1 N2 73.03(7) . .
N1 Fe1 N3 93.87(7) . 3_655
N1 Fe1 N3 93.88(7) . .
N1 Fe1 O1 144.92(5) . 3_655
N1 Fe1 O1 144.92(5) . .
N2 Fe1 N2 146.05(15) . 3_655
N2 Fe1 O1 72.02(9) . .
N2 Fe1 O1 72.02(9) 3_655 3_655
N2 Fe1 O1 141.86(9) 3_655 .
N2 Fe1 O1 141.86(9) . 3_655
N3 Fe1 N2 91.34(10) 3_655 .
N3 Fe1 N2 91.34(10) . 3_655
N3 Fe1 N2 90.93(10) . .
N3 Fe1 N2 90.92(10) 3_655 3_655
N3 Fe1 N3 172.25(14) 3_655 .
N3 Fe1 O1 89.80(9) 3_655 .
N3 Fe1 O1 83.85(9) 3_655 3_655
N3 Fe1 O1 83.85(9) . .
N3 Fe1 O1 89.80(9) . 3_655
O1 Fe1 O1 70.16(10) . 3_655
C11 B1 C17 113.3(3) . .
C11 B1 C23 113.9(3) . .
C11 B1 C29 103.2(2) . .
C17 B1 C23 103.4(2) . .
C17 B1 C29 112.4(3) . .
C29 B1 C23 111.0(3) . .
C1 N1 Fe1 119.14(19) . .
C1 N1 Fe1 119.14(19) 3_655 .
C1 N1 C1 121.7(4) 3_655 .
C4 N2 Fe1 118.5(2) . .
C4 N2 C6 122.3(3) . .
C6 N2 Fe1 119.1(2) . .
C9 N3 Fe1 170.6(3) . .
N1 C1 C2 120.2(4) . .
N1 C1 C4 113.5(3) . .
C2 C1 C4 126.3(3) . .
C3 C2 C1 117.6(4) . .
C2 C3 C2 122.7(5) 3_655 .
N2 C4 C1 115.9(3) . .
N2 C4 C5 124.5(3) . .
C1 C4 C5 119.6(3) . .
N2 C6 C7 107.2(3) . .
O1 C7 C6 108.1(3) . .
O1 C8 C8 105.6(2) . 3_655
N3 C9 C10 179.1(4) . .
C12 C11 B1 123.2(3) . .
C16 C11 B1 122.0(3) . .
C16 C11 C12 114.3(3) . .
C13 C12 C11 123.2(3) . .
C14 C13 C12 120.3(3) . .
C13 C14 C15 118.5(3) . .
C14 C15 C16 120.5(3) . .
C15 C16 C11 123.3(3) . .
C18 C17 B1 121.4(3) . .
C18 C17 C22 115.3(3) . .
C22 C17 B1 123.3(3) . .
C19 C18 C17 122.6(4) . .
C20 C19 C18 120.2(4) . .
C21 C20 C19 118.8(4) . .
C20 C21 C22 120.7(4) . .
C21 C22 C17 122.3(4) . .
C24 C23 B1 121.8(3) . .
C28 C23 B1 121.8(3) . .
C28 C23 C24 115.8(3) . .
C23 C24 C25 121.2(4) . .
C26 C25 C24 120.4(4) . .
C27 C26 C25 119.7(3) . .
C26 C27 C28 120.1(4) . .
C23 C28 C27 122.9(3) . .
C30 C29 B1 124.6(3) . .
C30 C29 C34 114.1(3) . .
C34 C29 B1 121.0(3) . .
C31 C30 C29 123.7(3) . .
C32 C31 C30 120.3(3) . .
C31 C32 C33 118.5(3) . .
C32 C33 C34 120.7(3) . .
C33 C34 C29 122.8(3) . .
C7 O1 Fe1 110.19(18) . .
C7 O1 C8 114.2(2) . .
C8 O1 Fe1 114.30(18) . .

loop_
_geom_bond_atom_site_label_1
_geom_bond_atom_site_label_2
_geom_bond_distance
_geom_bond_site_symmetry_2
Fe1 N1 2.121(3) .
Fe1 N2 2.176(3) .
Fe1 N2 2.176(3) 3_655
Fe1 N3 2.165(3) 3_655
Fe1 N3 2.165(3) .
Fe1 O1 2.300(2) .
Fe1 O1 2.300(2) 3_655
B1 C11 1.635(5) .
B1 C17 1.640(4) .
B1 C23 1.643(4) .
B1 C29 1.642(5) .
N1 C1 1.350(4) 3_655
N1 C1 1.350(4) .
N2 C4 1.284(4) .
N2 C6 1.453(4) .
N3 C9 1.131(4) .
C1 C2 1.396(5) .
C1 C4 1.458(5) .
C2 C3 1.374(5) .
C4 C5 1.514(5) .
C6 C7 1.499(5) .
C7 O1 1.416(4) .
C8 C8 1.510(6) 3_655
C8 O1 1.417(4) .
C9 C10 1.456(4) .
C11 C12 1.401(4) .
C11 C16 1.396(4) .
C12 C13 1.387(5) .
C13 C14 1.376(5) .
C14 C15 1.380(5) .
C15 C16 1.382(5) .
C17 C18 1.394(5) .
C17 C22 1.399(5) .
C18 C19 1.390(5) .
C19 C20 1.382(7) .
C20 C21 1.366(7) .
C21 C22 1.390(5) .
C23 C24 1.403(5) .
C23 C28 1.394(5) .
C24 C25 1.408(5) .
C25 C26 1.380(6) .
C26 C27 1.357(6) .
C27 C28 1.396(4) .
C29 C30 1.396(4) .
C29 C34 1.398(4) .
C30 C31 1.380(4) .
C31 C32 1.367(5) .
C32 C33 1.378(5) .
C33 C34 1.382(5) .
